data_4067982
loop_
_publ_author_name
'Mart\?\'inez-Prieto, Luis Miguel'
'Melero, Crist\'obal'
'del R\?\'io, Diego'
'Palma, Pilar'
'C\'ampora, Juan'
'\'Alvarez, Eleuterio'

_publ_section_title
;
 Synthesis and Reactivity of Nickel and Palladium Fluoride Complexes with
 PCP Pincer Ligands. NMR-Based Assessment of Electron-Donating Properties
 of Fluoride and Other Monoanionic Ligands
;
_journal_issue 4
_journal_name_full Organometallics
_journal_page_first 1425
_journal_paper_doi 10.1021/om2009793
_journal_volume 31
_journal_year 2012
_chemical_formula_moiety 'C21 H38 Ni P2'
_chemical_formula_sum 'C21 H38 Ni P2'
_chemical_formula_weight 411.16
_chemical_name_systematic
; 
 ? 
;
_space_group_IT_number 14
_symmetry_cell_setting monoclinic
_symmetry_space_group_name_Hall '-P 2yn'
_symmetry_space_group_name_H-M 'P 1 21/n 1'
_atom_sites_solution_hydrogens geom
_atom_sites_solution_primary direct
_atom_sites_solution_secondary difmap
_audit_creation_method SHELXL-97
_cell_angle_alpha 90.00
_cell_angle_beta 96.038(14)
_cell_angle_gamma 90.00
_cell_formula_units_Z 8
_cell_length_a 10.998(9)
_cell_length_b 13.794(9)
_cell_length_c 28.90(3)
_cell_measurement_reflns_used 3776
_cell_measurement_temperature 120(2)
_cell_measurement_theta_max 49.7
_cell_measurement_theta_min 5.9
_cell_volume 4360(6)
_computing_cell_refinement 'HKL Scalepack (Otwinowski & Minor 1997)'
_computing_data_collection 'Collect (Nonius BV, 1997-2000)'
_computing_data_reduction 'HKL Denzo and Scalepack (Otwinowski & Minor 1997)'
_computing_molecular_graphics 'SHELXTL (Sheldrick, 2008)'
_computing_publication_material 'SHELXTL and publCIF (Westrip, 2010)'
_computing_structure_refinement 'SHELXL97 (Sheldrick, 2008)'
_computing_structure_solution 'SIR2002 (Burla et al., 2003)'
_diffrn_ambient_temperature 120(2)
_diffrn_detector 'CCD plate'
_diffrn_detector_area_resol_mean 14
_diffrn_measured_fraction_theta_full 0.983
_diffrn_measured_fraction_theta_max 0.983
_diffrn_measurement_device '135mm CCD camera on \k-goniostat'
_diffrn_measurement_device_type KappaCCD2000
_diffrn_measurement_method 'CCD rotation images, thick slices'
_diffrn_orient_matrix_type 'by Nonius Collect from scalepack cell'
_diffrn_radiation_monochromator 'graded mirror'
_diffrn_radiation_source 'Enraf Nonius FR590'
_diffrn_radiation_type CuK\a
_diffrn_radiation_wavelength 1.54178
_diffrn_reflns_av_R_equivalents 0.0788
_diffrn_reflns_av_sigmaI/netI 0.0874
_diffrn_reflns_limit_h_max 11
_diffrn_reflns_limit_h_min -9
_diffrn_reflns_limit_k_max 15
_diffrn_reflns_limit_k_min -15
_diffrn_reflns_limit_l_max 33
_diffrn_reflns_limit_l_min -33
_diffrn_reflns_number 36997
_diffrn_reflns_theta_full 63.34
_diffrn_reflns_theta_max 63.34
_diffrn_reflns_theta_min 3.08
_diffrn_standards_decay_% 0
_exptl_absorpt_coefficient_mu 2.648
_exptl_absorpt_correction_T_max 0.7865
_exptl_absorpt_correction_T_min 0.6172
_exptl_absorpt_correction_type multi-scan
_exptl_absorpt_process_details
;
 SADABS, Bruker (2001). APEX2, Bruker (2007)
;
_exptl_crystal_colour yellow
_exptl_crystal_density_diffrn 1.253
_exptl_crystal_density_method 'not measured'
_exptl_crystal_description prism
_exptl_crystal_F_000 1776
_exptl_crystal_size_max 0.40
_exptl_crystal_size_mid 0.15
_exptl_crystal_size_min 0.09
_refine_diff_density_max 0.428
_refine_diff_density_min -0.360
_refine_diff_density_rms 0.072
_refine_ls_extinction_method none
_refine_ls_goodness_of_fit_ref 0.997
_refine_ls_hydrogen_treatment constr
_refine_ls_matrix_type full
_refine_ls_number_parameters 451
_refine_ls_number_reflns 6775
_refine_ls_number_restraints 0
_refine_ls_restrained_S_all 0.997
_refine_ls_R_factor_all 0.0586
_refine_ls_R_factor_gt 0.0476
_refine_ls_shift/su_max 0.001
_refine_ls_shift/su_mean 0.000
_refine_ls_structure_factor_coef Fsqd
_refine_ls_weighting_details 'calc w=1/[\s^2^(Fo^2^)+(0.0570P)^2^+0.0000P] where P=(Fo^2^+2Fc^2^)/3'
_refine_ls_weighting_scheme calc
_refine_ls_wR_factor_gt 0.1159
_refine_ls_wR_factor_ref 0.1224
_reflns_number_gt 5401
_reflns_number_total 6775
_reflns_threshold_expression >2sigma(I)
_cod_data_source_file om2009793_si_001.cif
_cod_data_source_block '[(iPrPCP)Ni-Me]'
_cod_depositor_comments
;
The following automatic conversions were performed:

'_symmetry_cell_setting' value 'Monoclinic' changed to 'monoclinic'
according to /home/saulius/struct/CIF-dictionaries/cif_core.dic
dictionary named 'cif_core.dic' version 2.4.1 from 2010-06-29.

Automatic conversion script
Id: cif_fix_values 1715 2011-07-08 13:25:40Z adriana 
;
_cod_original_sg_symbol_H-M 'P 21/n'
_cod_database_code 4067982

loop_
_symmetry_equiv_pos_as_xyz
'x, y, z'
'-x+1/2, y+1/2, -z+1/2'
'-x, -y, -z'
'x-1/2, -y-1/2, z-1/2'

loop_
_atom_site_label
_atom_site_type_symbol
_atom_site_fract_x
_atom_site_fract_y
_atom_site_fract_z
_atom_site_U_iso_or_equiv
_atom_site_adp_type
_atom_site_occupancy
_atom_site_symmetry_multiplicity
_atom_site_calc_flag
_atom_site_refinement_flags
Ni1 Ni 0.24013(4) 0.11569(3) 0.134900(12) 0.03136(14) Uani 1 1 d .
P1 P 0.40272(6) 0.04939(4) 0.11488(2) 0.03165(18) Uani 1 1 d .
P2 P 0.07568(6) 0.19567(4) 0.141582(19) 0.03125(18) Uani 1 1 d .
C1 C 0.2781(2) 0.22178(17) 0.09397(7) 0.0321(6) Uani 1 1 d .
C2 C 0.2063(2) 0.30663(16) 0.08945(7) 0.0315(6) Uani 1 1 d .
C3 C 0.2249(2) 0.37728(16) 0.05683(7) 0.0344(6) Uani 1 1 d .
H3 H 0.1737 0.4329 0.0542 0.041 Uiso 1 1 d R
C4 C 0.3169(2) 0.36780(16) 0.02814(8) 0.0343(6) Uani 1 1 d .
H4 H 0.3283 0.4160 0.0055 0.041 Uiso 1 1 d R
C5 C 0.3926(2) 0.28741(17) 0.03271(7) 0.0340(6) Uani 1 1 d .
H5 H 0.4572 0.2812 0.0136 0.041 Uiso 1 1 d R
C6 C 0.3745(2) 0.21515(17) 0.06528(7) 0.0324(6) Uani 1 1 d .
C7 C 0.4572(2) 0.12829(17) 0.07019(8) 0.0370(6) Uani 1 1 d .
H7A H 0.5425 0.1487 0.0796 0.044 Uiso 1 1 d R
H7B H 0.4547 0.0933 0.0402 0.044 Uiso 1 1 d R
C8 C 0.1058(2) 0.31783(16) 0.12094(8) 0.0352(6) Uani 1 1 d .
H8A H 0.0314 0.3455 0.1036 0.042 Uiso 1 1 d R
H8B H 0.1324 0.3611 0.1474 0.042 Uiso 1 1 d R
C9 C 0.3859(2) -0.07034(17) 0.08692(8) 0.0370(6) Uani 1 1 d .
H9 H 0.3549 -0.1158 0.1099 0.044 Uiso 1 1 d R
C10 C 0.2892(2) -0.0657(2) 0.04499(9) 0.0509(8) Uani 1 1 d .
H10A H 0.3183 -0.0243 0.0209 0.076 Uiso 1 1 d R
H10B H 0.2134 -0.0388 0.0547 0.076 Uiso 1 1 d R
H10C H 0.2737 -0.1311 0.0325 0.076 Uiso 1 1 d R
C11 C 0.5050(2) -0.11247(17) 0.07319(8) 0.0453(7) Uani 1 1 d .
H11A H 0.4878 -0.1730 0.0560 0.068 Uiso 1 1 d R
H11B H 0.5606 -0.1256 0.1013 0.068 Uiso 1 1 d R
H11C H 0.5431 -0.0661 0.0535 0.068 Uiso 1 1 d R
C12 C 0.5374(2) 0.03739(18) 0.15836(8) 0.0375(6) Uani 1 1 d .
H12 H 0.6096 0.0205 0.1416 0.045 Uiso 1 1 d R
C13 C 0.5216(2) -0.04163(19) 0.19385(8) 0.0451(7) Uani 1 1 d .
H13A H 0.5960 -0.0462 0.2156 0.068 Uiso 1 1 d R
H13B H 0.5068 -0.1038 0.1778 0.068 Uiso 1 1 d R
H13C H 0.4520 -0.0259 0.2110 0.068 Uiso 1 1 d R
C14 C 0.5622(2) 0.13604(19) 0.18244(9) 0.0518(8) Uani 1 1 d .
H14A H 0.4927 0.1536 0.1994 0.078 Uiso 1 1 d R
H14B H 0.5731 0.1856 0.1589 0.078 Uiso 1 1 d R
H14C H 0.6364 0.1318 0.2043 0.078 Uiso 1 1 d R
C15 C 0.0141(2) 0.21403(17) 0.19779(7) 0.0348(6) Uani 1 1 d .
H15 H -0.0145 0.1494 0.2080 0.042 Uiso 1 1 d R
C16 C 0.1163(2) 0.24758(19) 0.23441(8) 0.0461(7) Uani 1 1 d .
H16A H 0.1433 0.3127 0.2265 0.069 Uiso 1 1 d R
H16B H 0.1853 0.2024 0.2351 0.069 Uiso 1 1 d R
H16C H 0.0856 0.2490 0.2650 0.069 Uiso 1 1 d R
C17 C -0.0954(2) 0.28217(18) 0.19499(8) 0.0431(7) Uani 1 1 d .
H17A H -0.1264 0.2859 0.2255 0.065 Uiso 1 1 d R
H17B H -0.1599 0.2574 0.1720 0.065 Uiso 1 1 d R
H17C H -0.0706 0.3469 0.1857 0.065 Uiso 1 1 d R
C18 C -0.0575(2) 0.15611(17) 0.10180(8) 0.0357(6) Uani 1 1 d .
H18 H -0.1182 0.2103 0.0991 0.043 Uiso 1 1 d R
C19 C -0.1206(2) 0.06679(19) 0.11957(8) 0.0459(7) Uani 1 1 d .
H19A H -0.1878 0.0469 0.0965 0.069 Uiso 1 1 d R
H19B H -0.1530 0.0824 0.1490 0.069 Uiso 1 1 d R
H19C H -0.0613 0.0138 0.1246 0.069 Uiso 1 1 d R
C20 C -0.0190(2) 0.13690(19) 0.05340(8) 0.0450(7) Uani 1 1 d .
H20A H 0.0426 0.0853 0.0552 0.067 Uiso 1 1 d R
H20B H 0.0156 0.1962 0.0415 0.067 Uiso 1 1 d R
H20C H -0.0904 0.1169 0.0324 0.067 Uiso 1 1 d R
C21 C 0.1998(2) 0.00979(17) 0.17756(8) 0.0392(6) Uani 1 1 d .
H21A H 0.2374 0.0237 0.2091 0.059 Uiso 1 1 d R
H21B H 0.2313 -0.0519 0.1669 0.059 Uiso 1 1 d R
H21C H 0.1109 0.0055 0.1776 0.059 Uiso 1 1 d R
Ni2 Ni 0.73797(4) 0.60388(3) 0.140340(12) 0.03101(14) Uani 1 1 d .
P3 P 0.57379(6) 0.52399(4) 0.148240(19) 0.03065(18) Uani 1 1 d .
P4 P 0.90394(6) 0.66755(4) 0.12115(2) 0.03128(18) Uani 1 1 d .
C31 C 0.7723(2) 0.49877(16) 0.09835(7) 0.0312(6) Uani 1 1 d .
C32 C 0.8656(2) 0.50597(16) 0.06857(7) 0.0307(6) Uani 1 1 d .
C33 C 0.8813(2) 0.43498(16) 0.03539(7) 0.0315(6) Uani 1 1 d .
H33 H 0.9446 0.4418 0.0156 0.038 Uiso 1 1 d R
C34 C 0.8056(2) 0.35474(17) 0.03095(7) 0.0344(6) Uani 1 1 d .
H34 H 0.8153 0.3074 0.0078 0.041 Uiso 1 1 d R
C35 C 0.7154(2) 0.34412(16) 0.06069(8) 0.0336(6) Uani 1 1 d .
H35 H 0.6642 0.2885 0.0582 0.040 Uiso 1 1 d R
C36 C 0.6995(2) 0.41391(16) 0.09390(7) 0.0318(6) Uani 1 1 d .
C37 C 0.6013(2) 0.40239(16) 0.12607(7) 0.0343(6) Uani 1 1 d .
H37A H 0.6287 0.3579 0.1520 0.041 Uiso 1 1 d R
H37B H 0.5257 0.3759 0.1090 0.041 Uiso 1 1 d R
C38 C 0.9475(2) 0.59374(16) 0.07244(8) 0.0355(6) Uani 1 1 d .
H38A H 0.9371 0.6316 0.0432 0.043 Uiso 1 1 d R
H38B H 1.0342 0.5737 0.0784 0.043 Uiso 1 1 d R
C39 C 0.5178(2) 0.50414(17) 0.20524(7) 0.0341(6) Uani 1 1 d .
H39 H 0.4889 0.5681 0.2161 0.041 Uiso 1 1 d R
C40 C 0.6222(2) 0.47025(19) 0.24079(8) 0.0453(7) Uani 1 1 d .
H40A H 0.5937 0.4679 0.2718 0.068 Uiso 1 1 d R
H40B H 0.6907 0.5157 0.2410 0.068 Uiso 1 1 d R
H40C H 0.6491 0.4055 0.2323 0.068 Uiso 1 1 d R
C41 C 0.4092(2) 0.43409(18) 0.20295(8) 0.0429(7) Uani 1 1 d .
H41A H 0.4344 0.3703 0.1924 0.064 Uiso 1 1 d R
H41B H 0.3425 0.4591 0.1811 0.064 Uiso 1 1 d R
H41C H 0.3812 0.4281 0.2339 0.064 Uiso 1 1 d R
C42 C 0.4387(2) 0.56550(17) 0.11027(8) 0.0340(6) Uani 1 1 d .
H42 H 0.3762 0.5126 0.1085 0.041 Uiso 1 1 d R
C43 C 0.3817(2) 0.65602(18) 0.12861(9) 0.0444(7) Uani 1 1 d .
H43A H 0.4434 0.7074 0.1328 0.067 Uiso 1 1 d R
H43B H 0.3512 0.6416 0.1585 0.067 Uiso 1 1 d R
H43C H 0.3137 0.6775 0.1063 0.067 Uiso 1 1 d R
C44 C 0.4746(2) 0.58304(18) 0.06130(7) 0.0405(6) Uani 1 1 d .
H44A H 0.4023 0.6027 0.0407 0.061 Uiso 1 1 d R
H44B H 0.5083 0.5233 0.0495 0.061 Uiso 1 1 d R
H44C H 0.5364 0.6345 0.0623 0.061 Uiso 1 1 d R
C45 C 1.0388(2) 0.66289(18) 0.16470(8) 0.0379(6) Uani 1 1 d .
H45 H 1.1129 0.6747 0.1482 0.045 Uiso 1 1 d R
C46 C 1.0498(2) 0.56108(18) 0.18579(9) 0.0496(7) Uani 1 1 d .
H46A H 1.1231 0.5575 0.2081 0.074 Uiso 1 1 d R
H46B H 1.0558 0.5134 0.1610 0.074 Uiso 1 1 d R
H46C H 0.9773 0.5472 0.2017 0.074 Uiso 1 1 d R
C47 C 1.0359(2) 0.73988(18) 0.20211(8) 0.0435(7) Uani 1 1 d .
H47A H 0.9610 0.7328 0.2174 0.065 Uiso 1 1 d R
H47B H 1.0376 0.8043 0.1879 0.065 Uiso 1 1 d R
H47C H 1.1073 0.7323 0.2252 0.065 Uiso 1 1 d R
C48 C 0.9036(2) 0.79274(16) 0.09909(8) 0.0349(6) Uani 1 1 d .
H48 H 0.8843 0.8366 0.1249 0.042 Uiso 1 1 d R
C49 C 1.0258(2) 0.82490(17) 0.08390(8) 0.0429(7) Uani 1 1 d .
H49A H 1.0517 0.7789 0.0610 0.064 Uiso 1 1 d R
H49B H 1.0872 0.8269 0.1110 0.064 Uiso 1 1 d R
H49C H 1.0172 0.8896 0.0699 0.064 Uiso 1 1 d R
C50 C 0.8022(2) 0.80526(18) 0.05893(8) 0.0455(7) Uani 1 1 d .
H50A H 0.7959 0.8738 0.0500 0.068 Uiso 1 1 d R
H50B H 0.7243 0.7835 0.0689 0.068 Uiso 1 1 d R
H50C H 0.8216 0.7665 0.0322 0.068 Uiso 1 1 d R
C51 C 0.7020(2) 0.71032(17) 0.18345(8) 0.0393(6) Uani 1 1 d .
H51A H 0.7482 0.6997 0.2139 0.059 Uiso 1 1 d R
H51B H 0.6143 0.7111 0.1869 0.059 Uiso 1 1 d R
H51C H 0.7259 0.7726 0.1708 0.059 Uiso 1 1 d R

loop_
_atom_site_aniso_label
_atom_site_aniso_U_11
_atom_site_aniso_U_22
_atom_site_aniso_U_33
_atom_site_aniso_U_23
_atom_site_aniso_U_13
_atom_site_aniso_U_12
Ni1 0.0311(3) 0.0296(2) 0.0337(2) 0.00357(16) 0.00484(19) 0.00175(18)
P1 0.0314(4) 0.0294(3) 0.0344(3) 0.0022(2) 0.0045(3) 0.0013(3)
P2 0.0308(5) 0.0307(3) 0.0323(3) 0.0012(2) 0.0037(3) 0.0013(3)
C1 0.0327(16) 0.0306(12) 0.0326(11) 0.0004(9) 0.0012(11) -0.0020(12)
C2 0.0295(16) 0.0330(13) 0.0317(11) -0.0024(9) 0.0009(11) -0.0027(11)
C3 0.0361(17) 0.0289(12) 0.0375(13) 0.0021(9) 0.0010(12) 0.0012(12)
C4 0.0345(17) 0.0326(13) 0.0351(12) 0.0053(10) 0.0008(11) -0.0027(12)
C5 0.0322(16) 0.0362(13) 0.0329(12) 0.0029(10) 0.0003(11) -0.0058(12)
C6 0.0312(16) 0.0334(13) 0.0317(11) -0.0010(9) -0.0008(11) -0.0043(12)
C7 0.0371(17) 0.0368(14) 0.0384(13) 0.0054(10) 0.0109(12) 0.0030(12)
C8 0.0393(17) 0.0308(13) 0.0360(12) 0.0010(10) 0.0060(11) 0.0046(12)
C9 0.0402(18) 0.0311(13) 0.0400(13) -0.0023(10) 0.0051(12) -0.0010(12)
C10 0.0424(19) 0.0590(19) 0.0505(15) -0.0139(13) 0.0019(13) -0.0044(15)
C11 0.051(2) 0.0395(15) 0.0464(15) -0.0035(11) 0.0103(13) 0.0069(13)
C12 0.0343(17) 0.0389(14) 0.0392(12) -0.0014(11) 0.0029(11) 0.0017(12)
C13 0.0435(18) 0.0497(16) 0.0410(13) 0.0050(12) -0.0011(12) 0.0063(14)
C14 0.047(2) 0.0485(17) 0.0582(17) -0.0110(13) -0.0031(14) -0.0064(15)
C15 0.0349(17) 0.0365(13) 0.0338(12) 0.0006(10) 0.0067(11) 0.0010(12)
C16 0.0490(19) 0.0524(17) 0.0366(13) -0.0028(11) 0.0028(12) 0.0021(14)
C17 0.0430(18) 0.0437(15) 0.0440(14) 0.0009(11) 0.0105(12) 0.0037(14)
C18 0.0302(16) 0.0374(14) 0.0391(13) -0.0006(10) 0.0010(11) 0.0020(12)
C19 0.0406(18) 0.0461(16) 0.0501(15) -0.0025(12) 0.0008(13) -0.0075(14)
C20 0.0455(19) 0.0483(16) 0.0400(14) -0.0032(11) -0.0009(13) 0.0010(14)
C21 0.0383(17) 0.0379(14) 0.0424(13) 0.0088(11) 0.0090(12) 0.0060(13)
Ni2 0.0304(3) 0.0294(2) 0.0337(2) -0.00330(15) 0.00530(19) -0.00134(18)
P3 0.0303(4) 0.0301(3) 0.0316(3) 0.0001(2) 0.0038(3) -0.0007(3)
P4 0.0308(4) 0.0288(3) 0.0346(3) -0.0029(2) 0.0049(3) -0.0019(3)
C31 0.0317(16) 0.0305(12) 0.0310(11) 0.0016(9) 0.0008(11) 0.0020(12)
C32 0.0307(16) 0.0308(12) 0.0305(11) 0.0026(9) 0.0020(11) 0.0024(11)
C33 0.0294(16) 0.0322(13) 0.0327(12) 0.0000(9) 0.0029(11) 0.0041(11)
C34 0.0383(17) 0.0319(13) 0.0320(12) -0.0036(9) -0.0005(11) 0.0023(12)
C35 0.0333(16) 0.0284(12) 0.0382(12) 0.0004(10) -0.0008(11) -0.0008(11)
C36 0.0306(16) 0.0305(12) 0.0337(12) 0.0023(9) 0.0012(11) 0.0011(11)
C37 0.0366(17) 0.0311(13) 0.0356(12) -0.0003(9) 0.0054(11) -0.0044(11)
C38 0.0374(17) 0.0326(13) 0.0374(13) -0.0038(10) 0.0091(12) -0.0032(12)
C39 0.0331(16) 0.0358(13) 0.0339(12) 0.0016(10) 0.0061(11) 0.0012(12)
C40 0.0480(19) 0.0489(16) 0.0383(13) 0.0041(11) 0.0012(13) -0.0035(14)
C41 0.0420(18) 0.0477(16) 0.0405(13) 0.0005(11) 0.0114(12) -0.0063(14)
C42 0.0303(16) 0.0334(13) 0.0380(12) 0.0026(10) 0.0025(11) -0.0006(12)
C43 0.0388(18) 0.0484(16) 0.0460(14) 0.0026(12) 0.0039(13) 0.0090(14)
C44 0.0410(18) 0.0451(15) 0.0349(12) 0.0045(11) 0.0021(12) -0.0006(13)
C45 0.0305(16) 0.0411(15) 0.0417(13) 0.0015(11) 0.0027(11) 0.0014(12)
C46 0.0470(19) 0.0450(17) 0.0555(16) 0.0045(13) -0.0012(14) 0.0111(14)
C47 0.0401(18) 0.0478(16) 0.0410(13) -0.0056(11) -0.0032(12) 0.0001(14)
C48 0.0362(17) 0.0294(13) 0.0398(13) -0.0024(10) 0.0065(11) 0.0002(12)
C49 0.0430(18) 0.0393(14) 0.0469(14) 0.0015(11) 0.0079(13) -0.0050(13)
C50 0.0410(19) 0.0435(16) 0.0516(15) 0.0046(12) 0.0031(13) 0.0063(14)
C51 0.0361(17) 0.0403(14) 0.0427(13) -0.0082(11) 0.0102(12) -0.0023(13)

loop_
_atom_type_symbol
_atom_type_description
_atom_type_scat_dispersion_real
_atom_type_scat_dispersion_imag
_atom_type_scat_source
C C 0.0181 0.0091 'International Tables Vol C Tables 4.2.6.8 and 6.1.1.4'
H H 0.0000 0.0000 'International Tables Vol C Tables 4.2.6.8 and 6.1.1.4'
P P 0.2955 0.4335 'International Tables Vol C Tables 4.2.6.8 and 6.1.1.4'
Ni Ni -3.0029 0.5091 'International Tables Vol C Tables 4.2.6.8 and 6.1.1.4'

loop_
_geom_angle_atom_site_label_1
_geom_angle_atom_site_label_2
_geom_angle_atom_site_label_3
_geom_angle
C1 Ni1 C21 178.68(10)
C1 Ni1 P1 85.32(8)
C21 Ni1 P1 95.78(8)
C1 Ni1 P2 84.57(8)
C21 Ni1 P2 94.40(8)
P1 Ni1 P2 168.54(3)
C7 P1 C9 104.38(12)
C7 P1 C12 103.55(13)
C9 P1 C12 104.76(11)
C7 P1 Ni1 106.28(9)
C9 P1 Ni1 117.00(9)
C12 P1 Ni1 119.15(10)
C8 P2 C15 104.89(11)
C8 P2 C18 103.19(11)
C15 P2 C18 104.38(12)
C8 P2 Ni1 105.13(9)
C15 P2 Ni1 122.83(8)
C18 P2 Ni1 114.40(9)
C2 C1 C6 116.5(2)
C2 C1 Ni1 121.61(18)
C6 C1 Ni1 121.80(18)
C3 C2 C1 121.7(2)
C3 C2 C8 120.5(2)
C1 C2 C8 117.8(2)
C4 C3 C2 120.8(2)
C4 C3 H3 119.6
C2 C3 H3 119.6
C3 C4 C5 119.3(2)
C3 C4 H4 120.3
C5 C4 H4 120.4
C4 C5 C6 120.6(2)
C4 C5 H5 119.7
C6 C5 H5 119.7
C5 C6 C1 121.0(2)
C5 C6 C7 120.3(2)
C1 C6 C7 118.6(2)
C6 C7 P1 107.47(17)
C6 C7 H7A 110.2
P1 C7 H7A 110.2
C6 C7 H7B 110.2
P1 C7 H7B 110.2
H7A C7 H7B 108.5
C2 C8 P2 105.74(15)
C2 C8 H8A 110.6
P2 C8 H8A 110.6
C2 C8 H8B 110.6
P2 C8 H8B 110.6
H8A C8 H8B 108.7
C11 C9 C10 110.8(2)
C11 C9 P1 114.05(17)
C10 C9 P1 109.90(17)
C11 C9 H9 107.3
C10 C9 H9 107.3
P1 C9 H9 107.3
C9 C10 H10A 109.6
C9 C10 H10B 109.3
H10A C10 H10B 109.5
C9 C10 H10C 109.5
H10A C10 H10C 109.5
H10B C10 H10C 109.5
C9 C11 H11A 109.4
C9 C11 H11B 109.5
H11A C11 H11B 109.5
C9 C11 H11C 109.5
H11A C11 H11C 109.5
H11B C11 H11C 109.5
C13 C12 C14 110.9(2)
C13 C12 P1 112.57(18)
C14 C12 P1 108.65(17)
C13 C12 H12 108.2
C14 C12 H12 108.2
P1 C12 H12 108.2
C12 C13 H13A 109.4
C12 C13 H13B 109.5
H13A C13 H13B 109.5
C12 C13 H13C 109.5
H13A C13 H13C 109.5
H13B C13 H13C 109.5
C12 C14 H14A 109.5
C12 C14 H14B 109.4
H14A C14 H14B 109.5
C12 C14 H14C 109.5
H14A C14 H14C 109.5
H14B C14 H14C 109.5
C17 C15 C16 111.6(2)
C17 C15 P2 113.59(16)
C16 C15 P2 109.84(18)
C17 C15 H15 107.1
C16 C15 H15 107.1
P2 C15 H15 107.1
C15 C16 H16A 109.5
C15 C16 H16B 109.4
H16A C16 H16B 109.5
C15 C16 H16C 109.5
H16A C16 H16C 109.5
H16B C16 H16C 109.5
C15 C17 H17A 109.4
C15 C17 H17B 109.4
H17A C17 H17B 109.5
C15 C17 H17C 109.6
H17A C17 H17C 109.5
H17B C17 H17C 109.5
C20 C18 C19 110.3(2)
C20 C18 P2 110.09(18)
C19 C18 P2 112.76(17)
C20 C18 H18 107.8
C19 C18 H18 107.8
P2 C18 H18 107.8
C18 C19 H19A 109.5
C18 C19 H19B 109.5
H19A C19 H19B 109.5
C18 C19 H19C 109.4
H19A C19 H19C 109.5
H19B C19 H19C 109.5
C18 C20 H20A 109.5
C18 C20 H20B 109.4
H20A C20 H20B 109.5
C18 C20 H20C 109.5
H20A C20 H20C 109.5
H20B C20 H20C 109.5
Ni1 C21 H21A 109.5
Ni1 C21 H21B 109.5
H21A C21 H21B 109.5
Ni1 C21 H21C 109.4
H21A C21 H21C 109.5
H21B C21 H21C 109.5
C31 Ni2 C51 179.52(10)
C31 Ni2 P3 84.55(8)
C51 Ni2 P3 95.02(8)
C31 Ni2 P4 85.29(8)
C51 Ni2 P4 95.16(8)
P3 Ni2 P4 169.38(3)
C37 P3 C39 105.07(11)
C37 P3 C42 103.21(11)
C39 P3 C42 104.76(12)
C37 P3 Ni2 105.14(9)
C39 P3 Ni2 122.42(8)
C42 P3 Ni2 114.29(9)
C48 P4 C38 104.19(11)
C48 P4 C45 103.96(11)
C38 P4 C45 104.31(12)
C48 P4 Ni2 120.13(8)
C38 P4 Ni2 105.53(8)
C45 P4 Ni2 116.99(10)
C32 C31 C36 116.3(2)
C32 C31 Ni2 121.85(17)
C36 C31 Ni2 121.69(18)
C33 C32 C31 121.4(2)
C33 C32 C38 120.0(2)
C31 C32 C38 118.6(2)
C34 C33 C32 120.6(2)
C34 C33 H33 119.7
C32 C33 H33 119.7
C33 C34 C35 119.3(2)
C33 C34 H34 120.3
C35 C34 H34 120.3
C36 C35 C34 120.5(2)
C36 C35 H35 119.8
C34 C35 H35 119.8
C35 C36 C31 121.8(2)
C35 C36 C37 120.4(2)
C31 C36 C37 117.8(2)
C36 C37 P3 105.94(15)
C36 C37 H37A 110.5
P3 C37 H37A 110.5
C36 C37 H37B 110.5
P3 C37 H37B 110.5
H37A C37 H37B 108.7
C32 C38 P4 107.43(16)
C32 C38 H38A 110.2
P4 C38 H38A 110.2
C32 C38 H38B 110.2
P4 C38 H38B 110.2
H38A C38 H38B 108.5
C40 C39 C41 111.3(2)
C40 C39 P3 110.39(17)
C41 C39 P3 112.84(16)
C40 C39 H39 107.4
C41 C39 H39 107.4
P3 C39 H39 107.4
C39 C40 H40A 109.5
C39 C40 H40B 109.4
H40A C40 H40B 109.5
C39 C40 H40C 109.5
H40A C40 H40C 109.5
H40B C40 H40C 109.5
C39 C41 H41A 109.6
C39 C41 H41B 109.4
H41A C41 H41B 109.5
C39 C41 H41C 109.4
H41A C41 H41C 109.5
H41B C41 H41C 109.5
C43 C42 C44 110.5(2)
C43 C42 P3 112.60(17)
C44 C42 P3 109.26(18)
C43 C42 H42 108.1
C44 C42 H42 108.1
P3 C42 H42 108.1
C42 C43 H43A 109.5
C42 C43 H43B 109.5
H43A C43 H43B 109.5
C42 C43 H43C 109.5
H43A C43 H43C 109.5
H43B C43 H43C 109.5
C42 C44 H44A 109.4
C42 C44 H44B 109.5
H44A C44 H44B 109.5
C42 C44 H44C 109.5
H44A C44 H44C 109.5
H44B C44 H44C 109.5
C47 C45 C46 111.4(2)
C47 C45 P4 112.70(18)
C46 C45 P4 109.14(17)
C47 C45 H45 107.8
C46 C45 H45 107.8
P4 C45 H45 107.8
C45 C46 H46A 109.5
C45 C46 H46B 109.5
H46A C46 H46B 109.5
C45 C46 H46C 109.4
H46A C46 H46C 109.5
H46B C46 H46C 109.5
C45 C47 H47A 109.5
C45 C47 H47B 109.4
H47A C47 H47B 109.5
C45 C47 H47C 109.5
H47A C47 H47C 109.5
H47B C47 H47C 109.5
C49 C48 C50 110.0(2)
C49 C48 P4 113.80(16)
C50 C48 P4 110.04(16)
C49 C48 H48 107.6
C50 C48 H48 107.6
P4 C48 H48 107.6
C48 C49 H49A 109.5
C48 C49 H49B 109.4
H49A C49 H49B 109.5
C48 C49 H49C 109.5
H49A C49 H49C 109.5
H49B C49 H49C 109.5
C48 C50 H50A 109.5
C48 C50 H50B 109.4
H50A C50 H50B 109.5
C48 C50 H50C 109.5
H50A C50 H50C 109.5
H50B C50 H50C 109.5
Ni2 C51 H51A 109.5
Ni2 C51 H51B 109.5
H51A C51 H51B 109.5
Ni2 C51 H51C 109.5
H51A C51 H51C 109.5
H51B C51 H51C 109.5

loop_
_geom_bond_atom_site_label_1
_geom_bond_atom_site_label_2
_geom_bond_distance
Ni1 C1 1.954(2)
Ni1 C21 1.991(2)
Ni1 P1 2.1415(15)
Ni1 P2 2.1445(15)
P1 C7 1.837(2)
P1 C9 1.839(2)
P1 C12 1.846(3)
P2 C8 1.829(2)
P2 C15 1.842(3)
P2 C18 1.847(3)
C1 C2 1.410(3)
C1 C6 1.416(3)
C2 C3 1.386(3)
C2 C8 1.512(3)
C3 C4 1.380(3)
C3 H3 0.9500
C4 C5 1.384(3)
C4 H4 0.9500
C5 C6 1.399(3)
C5 H5 0.9500
C6 C7 1.502(3)
C7 H7A 0.9900
C7 H7B 0.9900
C8 H8A 0.9900
C8 H8B 0.9900
C9 C11 1.523(3)
C9 C10 1.527(3)
C9 H9 1.0000
C10 H10A 0.9800
C10 H10B 0.9800
C10 H10C 0.9800
C11 H11A 0.9800
C11 H11B 0.9800
C11 H11C 0.9800
C12 C13 1.519(3)
C12 C14 1.540(3)
C12 H12 1.0000
C13 H13A 0.9800
C13 H13B 0.9800
C13 H13C 0.9800
C14 H14A 0.9800
C14 H14B 0.9800
C14 H14C 0.9800
C15 C17 1.523(3)
C15 C16 1.532(3)
C15 H15 1.0000
C16 H16A 0.9800
C16 H16B 0.9800
C16 H16C 0.9800
C17 H17A 0.9800
C17 H17B 0.9800
C17 H17C 0.9800
C18 C20 1.527(3)
C18 C19 1.529(3)
C18 H18 1.0000
C19 H19A 0.9800
C19 H19B 0.9800
C19 H19C 0.9800
C20 H20A 0.9800
C20 H20B 0.9800
C20 H20C 0.9800
C21 H21A 0.9800
C21 H21B 0.9800
C21 H21C 0.9800
Ni2 C31 1.953(2)
Ni2 C51 1.992(2)
Ni2 P3 2.1479(15)
Ni2 P4 2.1503(15)
P3 C37 1.832(2)
P3 C39 1.839(3)
P3 C42 1.843(3)
P4 C48 1.841(3)
P4 C38 1.841(2)
P4 C45 1.843(3)
C31 C32 1.410(3)
C31 C36 1.416(3)
C32 C33 1.394(3)
C32 C38 1.506(3)
C33 C34 1.383(3)
C33 H33 0.9500
C34 C35 1.387(3)
C34 H34 0.9500
C35 C36 1.383(3)
C35 H35 0.9500
C36 C37 1.506(3)
C37 H37A 0.9900
C37 H37B 0.9900
C38 H38A 0.9900
C38 H38B 0.9900
C39 C40 1.531(3)
C39 C41 1.532(3)
C39 H39 1.0000
C40 H40A 0.9800
C40 H40B 0.9800
C40 H40C 0.9800
C41 H41A 0.9800
C41 H41B 0.9800
C41 H41C 0.9800
C42 C43 1.518(3)
C42 C44 1.528(3)
C42 H42 1.0000
C43 H43A 0.9800
C43 H43B 0.9800
C43 H43C 0.9800
C44 H44A 0.9800
C44 H44B 0.9800
C44 H44C 0.9800
C45 C47 1.518(3)
C45 C46 1.531(3)
C45 H45 1.0000
C46 H46A 0.9800
C46 H46B 0.9800
C46 H46C 0.9800
C47 H47A 0.9800
C47 H47B 0.9800
C47 H47C 0.9800
C48 C49 1.523(3)
C48 C50 1.532(3)
C48 H48 1.0000
C49 H49A 0.9800
C49 H49B 0.9800
C49 H49C 0.9800
C50 H50A 0.9800
C50 H50B 0.9800
C50 H50C 0.9800
C51 H51A 0.9800
C51 H51B 0.9800
C51 H51C 0.9800

loop_
_geom_torsion_atom_site_label_1
_geom_torsion_atom_site_label_2
_geom_torsion_atom_site_label_3
_geom_torsion_atom_site_label_4
_geom_torsion
C1 Ni1 P1 C7 -5.27(11)
C21 Ni1 P1 C7 175.46(11)
P2 Ni1 P1 C7 22.87(19)
C1 Ni1 P1 C9 -121.32(11)
C21 Ni1 P1 C9 59.42(12)
P2 Ni1 P1 C9 -93.18(18)
C1 Ni1 P1 C12 110.98(12)
C21 Ni1 P1 C12 -68.29(12)
P2 Ni1 P1 C12 139.12(17)
C1 Ni1 P2 C8 -16.79(10)
C21 Ni1 P2 C8 162.37(10)
P1 Ni1 P2 C8 -44.97(18)
C1 Ni1 P2 C15 -136.22(12)
C21 Ni1 P2 C15 42.95(12)
P1 Ni1 P2 C15 -164.39(16)
C1 Ni1 P2 C18 95.67(12)
C21 Ni1 P2 C18 -85.16(13)
P1 Ni1 P2 C18 67.50(19)
P1 Ni1 C1 C2 -176.85(18)
P2 Ni1 C1 C2 8.55(18)
P1 Ni1 C1 C6 6.98(17)
P2 Ni1 C1 C6 -167.62(18)
C6 C1 C2 C3 3.4(3)
Ni1 C1 C2 C3 -172.93(17)
C6 C1 C2 C8 -177.61(19)
Ni1 C1 C2 C8 6.0(3)
C1 C2 C3 C4 -1.4(4)
C8 C2 C3 C4 179.6(2)
C2 C3 C4 C5 -1.1(3)
C3 C4 C5 C6 1.5(3)
C4 C5 C6 C1 0.7(3)
C4 C5 C6 C7 -179.8(2)
C2 C1 C6 C5 -3.0(3)
Ni1 C1 C6 C5 173.32(17)
C2 C1 C6 C7 177.4(2)
Ni1 C1 C6 C7 -6.3(3)
C5 C6 C7 P1 -178.64(18)
C1 C6 C7 P1 0.9(3)
C9 P1 C7 C6 127.98(17)
C12 P1 C7 C6 -122.61(17)
Ni1 P1 C7 C6 3.71(18)
C3 C2 C8 P2 159.45(18)
C1 C2 C8 P2 -19.5(2)
C15 P2 C8 C2 153.89(15)
C18 P2 C8 C2 -97.07(17)
Ni1 P2 C8 C2 23.12(16)
C7 P1 C9 C11 62.29(19)
C12 P1 C9 C11 -46.2(2)
Ni1 P1 C9 C11 179.38(14)
C7 P1 C9 C10 -62.8(2)
C12 P1 C9 C10 -171.35(18)
Ni1 P1 C9 C10 54.26(19)
C7 P1 C12 C13 -168.20(18)
C9 P1 C12 C13 -59.1(2)
Ni1 P1 C12 C13 74.12(19)
C7 P1 C12 C14 68.6(2)
C9 P1 C12 C14 177.72(18)
Ni1 P1 C12 C14 -49.1(2)
C8 P2 C15 C17 54.1(2)
C18 P2 C15 C17 -54.1(2)
Ni1 P2 C15 C17 173.64(14)
C8 P2 C15 C16 -71.72(18)
C18 P2 C15 C16 -179.90(17)
Ni1 P2 C15 C16 47.8(2)
C8 P2 C18 C20 71.22(19)
C15 P2 C18 C20 -179.36(17)
Ni1 P2 C18 C20 -42.40(19)
C8 P2 C18 C19 -165.12(18)
C15 P2 C18 C19 -55.7(2)
Ni1 P2 C18 C19 81.26(19)
C31 Ni2 P3 C37 16.36(10)
C51 Ni2 P3 C37 -163.43(10)
P4 Ni2 P3 C37 33.36(19)
C31 Ni2 P3 C39 135.76(11)
C51 Ni2 P3 C39 -44.03(12)
P4 Ni2 P3 C39 152.76(17)
C31 Ni2 P3 C42 -96.09(12)
C51 Ni2 P3 C42 84.12(12)
P4 Ni2 P3 C42 -79.09(19)
C31 Ni2 P4 C48 126.76(11)
C51 Ni2 P4 C48 -53.42(12)
P3 Ni2 P4 C48 109.78(18)
C31 Ni2 P4 C38 9.67(10)
C51 Ni2 P4 C38 -170.52(10)
P3 Ni2 P4 C38 -7.31(19)
C31 Ni2 P4 C45 -105.76(12)
C51 Ni2 P4 C45 74.05(13)
P3 Ni2 P4 C45 -122.74(18)
P3 Ni2 C31 C32 167.26(18)
P4 Ni2 C31 C32 -9.63(17)
P3 Ni2 C31 C36 -8.38(18)
P4 Ni2 C31 C36 174.72(18)
C36 C31 C32 C33 2.5(3)
Ni2 C31 C32 C33 -173.32(16)
C36 C31 C32 C38 -178.8(2)
Ni2 C31 C32 C38 5.3(3)
C31 C32 C33 C34 -0.3(3)
C38 C32 C33 C34 -179.0(2)
C32 C33 C34 C35 -1.6(3)
C33 C34 C35 C36 1.3(3)
C34 C35 C36 C31 1.1(4)
C34 C35 C36 C37 179.8(2)
C32 C31 C36 C35 -2.9(3)
Ni2 C31 C36 C35 172.97(17)
C32 C31 C36 C37 178.31(19)
Ni2 C31 C36 C37 -5.8(3)
C35 C36 C37 P3 -159.80(18)
C31 C36 C37 P3 19.0(3)
C39 P3 C37 C36 -152.95(15)
C42 P3 C37 C36 97.52(18)
Ni2 P3 C37 C36 -22.56(16)
C33 C32 C38 P4 -177.63(17)
C31 C32 C38 P4 3.7(3)
C48 P4 C38 C32 -136.94(16)
C45 P4 C38 C32 114.32(17)
Ni2 P4 C38 C32 -9.52(17)
C37 P3 C39 C40 72.31(19)
C42 P3 C39 C40 -179.29(17)
Ni2 P3 C39 C40 -47.1(2)
C37 P3 C39 C41 -52.88(19)
C42 P3 C39 C41 55.5(2)
Ni2 P3 C39 C41 -172.31(13)
C37 P3 C42 C43 167.39(17)
C39 P3 C42 C43 57.6(2)
Ni2 P3 C42 C43 -79.01(19)
C37 P3 C42 C44 -69.46(18)
C39 P3 C42 C44 -179.22(16)
Ni2 P3 C42 C44 44.14(18)
C48 P4 C45 C47 55.9(2)
C38 P4 C45 C47 164.79(18)
Ni2 P4 C45 C47 -79.10(19)
C48 P4 C45 C46 -179.80(17)
C38 P4 C45 C46 -70.89(19)
Ni2 P4 C45 C46 45.21(19)
C38 P4 C48 C49 -58.24(19)
C45 P4 C48 C49 50.76(19)
Ni2 P4 C48 C49 -176.01(13)
C38 P4 C48 C50 65.8(2)
C45 P4 C48 C50 174.79(17)
Ni2 P4 C48 C50 -51.99(19)
